data_1551701
loop_
_publ_author_name
'OULED MOHAMED SGHAIER, Mohsen'
'ABDELHEDI, Mohamed'
'CHAABOUNI, Slaheddine'

_publ_section_title
;
 Synthesis and Crystal Structure of Penthylenediammonium
 pentabromobismutate(III) [NH3(CH2)5NH3]BiBr5
;
_journal_name_full 'X-ray Structure Analysis Online'
_journal_page_first 1
_journal_paper_doi 10.2116/xraystruct.28.1
_journal_volume 28
_journal_year 2012
_chemical_absolute_configuration ad
_chemical_formula_moiety 'C5 H16 Bi1 Br5 N2'
_chemical_formula_sum 'C5 H16 Bi Br5 N2'
_chemical_formula_weight 712.70
_space_group_IT_number 19
_space_group_name_Hall 'P 2ac 2ab'
_space_group_name_H-M_alt 'P 21 21 21'
_symmetry_cell_setting orthorhombic
_symmetry_space_group_name_Hall 'P 2ac 2ab'
_symmetry_space_group_name_H-M 'P 21 21 21'
_atom_sites_solution_hydrogens geom
_atom_sites_solution_primary direct
_cell_angle_alpha 90
_cell_angle_beta 90
_cell_angle_gamma 90
_cell_formula_units_Z 4
_cell_length_a 7.9580(4)
_cell_length_b 14.0110(16)
_cell_length_c 14.0960(14)
_cell_measurement_reflns_used 0
_cell_measurement_temperature 298
_cell_measurement_theta_max 0
_cell_measurement_theta_min 0
_cell_volume 1571.7(3)
_computing_cell_refinement 'DENZO/SCALEPACK (Otwinowski & Minor, 1997)'
_computing_data_collection 'COLLECT (Nonius, 2001).'
_computing_data_reduction 'DENZO/SCALEPACK (Otwinowski & Minor, 1997)'
_computing_molecular_graphics 'CAMERON (Watkin et al., 1996)'
_computing_publication_material 'CRYSTALS (Betteridge et al., 2003)'
_computing_structure_refinement 'CRYSTALS (Betteridge et al., 2003)'
_computing_structure_solution 'SIR92 (Altomare et al., 1994)'
_diffrn_ambient_temperature 298
_diffrn_measured_fraction_theta_full 0.996
_diffrn_measured_fraction_theta_max 0.995
_diffrn_measurement_device 'Nonius KappaCCD'
_diffrn_measurement_device_type Area
_diffrn_measurement_method \w/2\q
_diffrn_radiation_monochromator graphite
_diffrn_radiation_type 'Mo K\a'
_diffrn_radiation_wavelength 0.71073
_diffrn_reflns_av_R_equivalents 0.213
_diffrn_reflns_limit_h_max 11
_diffrn_reflns_limit_h_min -7
_diffrn_reflns_limit_k_max 12
_diffrn_reflns_limit_k_min -19
_diffrn_reflns_limit_l_max 19
_diffrn_reflns_limit_l_min -13
_diffrn_reflns_number 11917
_diffrn_reflns_theta_full 29.397
_diffrn_reflns_theta_max 29.997
_diffrn_reflns_theta_min 3.236
_diffrn_standards_number 0
_exptl_absorpt_coefficient_mu 23.899
_exptl_absorpt_correction_T_max 1.00
_exptl_absorpt_correction_T_min 1.00
_exptl_absorpt_correction_type psi-scan
_exptl_absorpt_process_details '(North et al., 1968)'
_exptl_crystal_colour yello
_exptl_crystal_density_diffrn 3.012
_exptl_crystal_density_method 'not measured'
_exptl_crystal_F_000 1272
_exptl_crystal_size_max 0.35
_exptl_crystal_size_mid 0.20
_exptl_crystal_size_min 0.15
_refine_diff_density_max 3.60
_refine_diff_density_min -1.59
_refine_ls_abs_structure_details 'Flack (1983), 0 Friedel-pairs'
_refine_ls_abs_structure_Flack 0.01(5)
_refine_ls_extinction_coef 34(7)
_refine_ls_extinction_method 'Larson (1970), Equation 22'
_refine_ls_goodness_of_fit_ref 1.1721
_refine_ls_hydrogen_treatment none
_refine_ls_matrix_type full
_refine_ls_number_parameters 120
_refine_ls_number_reflns 890
_refine_ls_number_restraints 235
_refine_ls_R_factor_all 0.0492
_refine_ls_R_factor_gt 0.0492
_refine_ls_shift/su_max 0.0570350
_refine_ls_shift/su_mean 1.3833224
_refine_ls_structure_factor_coef F
_refine_ls_weighting_details
;
 Method, part 1, Chebychev polynomial, (Watkin, 1994, Prince, 1982) 
 [weight] = 1.0/[A~0~*T~0~(x)+A~1~*T~1~(x) ... +A~n-1~]*T~n-1~(x)] 
 where A~i~ are the Chebychev coefficients listed below and x= Fcalc/Fmax 
 Method = Robust Weighting (Prince, 1982) 
 W = [weight] * [1-(deltaF/6*sigmaF)^2^]^2^ 
 A~i~ are: 
 128. -214. 129. -50.1 10.2 
;
_refine_ls_weighting_scheme calc
_refine_ls_wR_factor_all 0.0547
_refine_ls_wR_factor_gt 0.0547
_refine_ls_wR_factor_ref 0.0547
_reflns_limit_h_max 11
_reflns_limit_h_min -11
_reflns_limit_k_max 19
_reflns_limit_k_min 0
_reflns_limit_l_max 19
_reflns_limit_l_min 0
_reflns_number_gt 890
_reflns_number_total 4401
_reflns_threshold_expression I>2.0\s(I)
_oxford_diffrn_Wilson_B_factor 2.15
_oxford_diffrn_Wilson_scale 52.89
_oxford_refine_ls_r_factor_ref 0.0492
_oxford_refine_ls_scale 0.1543(9)
_oxford_reflns_number_all 890
_oxford_reflns_threshold_expression_ref I>2.0\s(I)
_cod_data_source_file 28_1_1.cif
_cod_data_source_block 1
_cod_depositor_comments
;
The following automatic conversions were performed:

'_symmetry_cell_setting' value 'Orthorhombic' changed to
'orthorhombic' according to
/home/andrius/struct/COD-crude-data/automatic-downloads/current/J-STAGE/lib/dictionaries/cif_core.dic
dictionary named 'cif_core.dic' version 2.4.2 from 2011-04-26.

Automatic conversion script
Id: cif_fix_values 6524 2018-11-02 12:15:13Z antanas 
;
_cod_original_sg_symbol_H-M 'P 21 21 21 '
_cod_original_formula_sum 'C5 H16 Bi1 Br5 N2'
_cod_database_code 1551701

loop_
_symmetry_equiv_pos_as_xyz
x,y,z
x+1/2,-y+1/2,-z
-x,y+1/2,-z+1/2
-x+1/2,-y,z+1/2

loop_
_atom_site_label
_atom_site_type_symbol
_atom_site_fract_x
_atom_site_fract_y
_atom_site_fract_z
_atom_site_U_iso_or_equiv
_atom_site_occupancy
_atom_site_adp_type
_atom_site_refinement_flags_adp
Bi1 Bi 1.0069(3) 0.63341(10) 0.60749(8) 0.0240 1.0000 Uani U
Br1 Br 1.2672(6) 0.5562(4) 0.7048(4) 0.0472 1.0000 Uani U
Br2 Br 0.7696(6) 0.5284(4) 0.6957(4) 0.0489 1.0000 Uani U
Br3 Br 1.0477(6) 0.5172(4) 0.4452(4) 0.0575 1.0000 Uani U
Br4 Br 0.9564(5) 0.7803(3) 0.7457(3) 0.0391 1.0000 Uani U
Br5 Br 0.7325(6) 0.7222(4) 0.4868(4) 0.0511 1.0000 Uani U
N1 N 0.527(4) 0.756(3) 0.702(2) 0.0516 1.0000 Uani U
N2 N 0.521(5) 1.035(2) 1.096(3) 0.0573 1.0000 Uani U
C1 C 0.463(5) 0.811(3) 0.784(3) 0.0566 1.0000 Uani U
C2 C 0.513(6) 0.750(3) 0.877(2) 0.0648 1.0000 Uani U
C3 C 0.436(5) 0.790(4) 0.963(3) 0.0651 1.0000 Uani U
C4 C 0.513(6) 0.891(3) 0.993(3) 0.0636 1.0000 Uani U
C5 C 0.452(5) 0.938(3) 1.072(3) 0.0580 1.0000 Uani U
H1 H 0.5173 0.8722 0.7846 0.0731 1.0000 Uiso .
H11 H 0.3446 0.8213 0.7780 0.0731 1.0000 Uiso .
H2 H 0.6295 0.7478 0.8834 0.0787 1.0000 Uiso .
H22 H 0.4710 0.6853 0.8678 0.0787 1.0000 Uiso .
H3 H 0.4613 0.7443 1.0150 0.0811 1.0000 Uiso .
H33 H 0.3174 0.7915 0.9574 0.0811 1.0000 Uiso .
H4 H 0.6305 0.8859 0.9965 0.0810 1.0000 Uiso .
H44 H 0.4882 0.9336 0.9382 0.0810 1.0000 Uiso .
H5 H 0.4769 0.8951 1.1248 0.0729 1.0000 Uiso .
H55 H 0.3322 0.9413 1.0671 0.0729 1.0000 Uiso .
H6 H 0.4709 1.0577 1.1532 0.0704 1.0000 Uiso .
H7 H 0.6387 1.0316 1.1035 0.0704 1.0000 Uiso .
H8 H 0.4940 1.0778 1.0457 0.0704 1.0000 Uiso .
H9 H 0.5017 0.7864 0.6446 0.0657 1.0000 Uiso .
H10 H 0.6458 0.7472 0.7076 0.0657 1.0000 Uiso .
H12 H 0.4763 0.6928 0.7016 0.0657 1.0000 Uiso .

loop_
_atom_site_aniso_label
_atom_site_aniso_U_11
_atom_site_aniso_U_22
_atom_site_aniso_U_33
_atom_site_aniso_U_23
_atom_site_aniso_U_13
_atom_site_aniso_U_12
Bi1 0.0218(6) 0.0270(5) 0.0232(5) 0.0014(7) -0.0018(8) 0.0005(9)
Br1 0.032(2) 0.053(3) 0.056(3) 0.005(2) -0.0161(18) 0.0105(19)
Br2 0.038(2) 0.057(3) 0.052(3) 0.011(2) 0.0021(19) -0.021(2)
Br3 0.059(3) 0.065(3) 0.048(2) -0.028(2) 0.001(2) 0.009(2)
Br4 0.044(3) 0.036(2) 0.0378(18) -0.0083(14) 0.0089(16) -0.0012(16)
Br5 0.045(3) 0.074(3) 0.034(2) 0.012(2) -0.0113(16) 0.019(2)
N1 0.058(6) 0.069(8) 0.027(5) -0.002(7) 0.013(8) 0.030(8)
N2 0.067(6) 0.023(6) 0.082(8) 0.012(6) 0.007(8) 0.021(7)
C1 0.077(6) 0.052(8) 0.040(5) -0.027(6) -0.002(7) 0.011(8)
C2 0.079(6) 0.088(7) 0.028(5) -0.008(5) 0.020(7) -0.009(8)
C3 0.072(6) 0.073(7) 0.050(6) -0.014(6) 0.034(7) -0.013(7)
C4 0.057(6) 0.071(7) 0.062(7) -0.012(6) 0.031(7) -0.010(7)
C5 0.056(6) 0.054(7) 0.065(7) -0.006(6) 0.035(7) -0.009(7)

loop_
_atom_type_symbol
_atom_type_scat_dispersion_real
_atom_type_scat_dispersion_imag
_atom_type_scat_Cromer_Mann_a1
_atom_type_scat_Cromer_Mann_b1
_atom_type_scat_Cromer_Mann_a2
_atom_type_scat_Cromer_Mann_b2
_atom_type_scat_Cromer_Mann_a3
_atom_type_scat_Cromer_Mann_b3
_atom_type_scat_Cromer_Mann_a4
_atom_type_scat_Cromer_Mann_b4
_atom_type_scat_Cromer_Mann_c
_atom_type_scat_source
C 0.0033 0.0016 2.3100 20.8439 1.0200 10.2075 1.5886 0.5687 0.8650 51.6512 0.2156 'International Tables Vol C 4.2.6.8 and 6.1.1.4'
H 0.0000 0.0000 0.4930 10.5109 0.3229 26.1257 0.1402 3.1424 0.0408 57.7998 0.0030 'International Tables Vol C 4.2.6.8 and 6.1.1.4'
N 0.0061 0.0033 12.2126 0.0057 3.1322 9.8933 2.0125 28.9975 1.1663 0.5826 -11.5290 'International Tables Vol C 4.2.6.8 and 6.1.1.4'
Bi -4.1077 10.2566 33.3689 0.7040 12.9510 2.9238 16.5877 8.7937 6.4692 48.0093 13.5782 'International Tables Vol C 4.2.6.8 and 6.1.1.4'
Br -0.2901 2.4595 17.1789 2.1723 5.2358 16.5796 5.6377 0.2609 3.9851 41.4328 2.9557 'International Tables Vol C 4.2.6.8 and 6.1.1.4'

loop_
_geom_angle_atom_site_label_1
_geom_angle_site_symmetry_1
_geom_angle_atom_site_label_2
_geom_angle_atom_site_label_3
_geom_angle
_geom_angle_publ_flag
Br5 2_566 Bi1 Br1 92.0(2) yes
Br5 2_566 Bi1 Br2 170.57(18) yes
Br1 . Bi1 Br2 94.84(16) yes
Br5 2_566 Bi1 Br3 87.77(16) yes
Br1 . Bi1 Br3 95.27(18) yes
Br2 . Bi1 Br3 98.01(18) yes
Br5 2_566 Bi1 Br4 84.33(12) yes
Br1 . Bi1 Br4 92.84(16) yes
Br2 . Bi1 Br4 88.87(16) yes
Br3 . Bi1 Br4 168.86(15) yes
Br5 2_566 Bi1 Br5 84.62(5) yes
Br1 . Bi1 Br5 175.9(2) yes
Br2 . Bi1 Br5 88.77(19) yes
Br3 . Bi1 Br5 82.25(15) yes
Br4 . Bi1 Br5 89.20(14) yes
Bi1 2_466 Br5 Bi1 162.0(2) yes
C1 . N1 H9 111.6 no
C1 . N1 H10 110.4 no
H9 . N1 H10 109.4 no
C1 . N1 H12 110.2 no
H9 . N1 H12 108.3 no
H10 . N1 H12 106.8 no
C5 . N2 H6 110.0 no
C5 . N2 H7 110.1 no
H6 . N2 H7 109.0 no
C5 . N2 H8 109.2 no
H6 . N2 H8 108.8 no
H7 . N2 H8 109.7 no
N1 . C1 C2 106(3) yes
N1 . C1 H1 108.6 no
C2 . C1 H1 110.6 no
N1 . C1 H11 110.4 no
C2 . C1 H11 113.2 no
H1 . C1 H11 108.1 no
C1 . C2 C3 112(4) yes
C1 . C2 H2 110.3 no
C3 . C2 H2 110.0 no
C1 . C2 H22 107.7 no
C3 . C2 H22 108.6 no
H2 . C2 H22 108.1 no
C2 . C3 C4 113(4) yes
C2 . C3 H3 106.6 no
C4 . C3 H3 107.6 no
C2 . C3 H33 110.3 no
C4 . C3 H33 112.3 no
H3 . C3 H33 106.3 no
C3 . C4 C5 120(3) yes
C3 . C4 H4 108.4 no
C5 . C4 H4 110.5 no
C3 . C4 H44 104.3 no
C5 . C4 H44 106.5 no
H4 . C4 H44 106.3 no
N2 . C5 C4 119(3) yes
N2 . C5 H5 108.0 no
C4 . C5 H5 105.0 no
N2 . C5 H55 109.2 no
C4 . C5 H55 108.6 no
H5 . C5 H55 106.9 no

loop_
_geom_bond_atom_site_label_1
_geom_bond_atom_site_label_2
_geom_bond_site_symmetry_2
_geom_bond_distance
_geom_bond_publ_flag
Bi1 Br5 2_566 3.013(5) yes
Bi1 Br1 . 2.709(5) yes
Bi1 Br2 . 2.697(5) yes
Bi1 Br3 . 2.827(5) yes
Bi1 Br4 . 2.863(4) yes
Bi1 Br5 . 3.035(5) yes
N1 C1 . 1.47(5) yes
N1 H9 . 0.941 no
N1 H10 . 0.960 no
N1 H12 . 0.973 no
N2 C5 . 1.50(6) yes
N2 H6 . 0.958 no
N2 H7 . 0.947 no
N2 H8 . 0.950 no
C1 C2 . 1.61(6) yes
C1 H1 . 0.961 no
C1 H11 . 0.955 no
C2 C3 . 1.47(5) yes
C2 H2 . 0.936 no
C2 H22 . 0.980 no
C3 C4 . 1.60(7) yes
C3 H3 . 0.989 no
C3 H33 . 0.950 no
C4 C5 . 1.37(6) yes
C4 H4 . 0.943 no
C4 H44 . 0.995 no
C5 H5 . 0.975 no
C5 H55 . 0.957 no
